data_4347730
loop_
_publ_author_name
'Kobalz, K.'
'Kobalz, M.'
'M\"ollmer, J'
'Junghans, U.'
'Lange, M.'
'Bergmann, J.'
'Dietrich, S.'
'Wecks, M.'
'Gl\"aser, R'
'Krautscheid, H.'

_publ_section_title
;
 Bis(carboxyphenyl)-1,2,4-triazole Based Metal-Organic Frameworks: Impact
 of Metal Ion Substitution on Adsorption Performance.
;
_journal_issue 14
_journal_name_full 'Inorganic chemistry'
_journal_page_first 6938
_journal_page_last 6948
_journal_paper_doi 10.1021/acs.inorgchem.6b00530
_journal_volume 55
_journal_year 2016
_chemical_formula_moiety 'C17 H11 N3 O4 Zn'
_chemical_formula_sum 'C17 H11 N3 O4 Zn'
_chemical_formula_weight 386.66
_space_group_crystal_system tetragonal
_space_group_IT_number 136
_space_group_name_Hall '-P 4n 2n'
_space_group_name_H-M_alt 'P 42/m n m'
_atom_sites_solution_hydrogens geom
_atom_sites_solution_primary direct
_atom_sites_solution_secondary difmap
_audit_creation_method SHELXL-2013
_cell_angle_alpha 90
_cell_angle_beta 90
_cell_angle_gamma 90
_cell_formula_units_Z 4
_cell_length_a 16.8572(10)
_cell_length_b 16.8572(10)
_cell_length_c 11.9275(8)
_cell_measurement_reflns_used 11670
_cell_measurement_temperature 180(2)
_cell_measurement_theta_max 26.09
_cell_measurement_theta_min 2.09
_cell_volume 3389.4(4)
_computing_cell_refinement 'STOE IPDS software'
_computing_data_collection 'STOE IPDS software'
_computing_data_reduction 'STOE X-AREA'
_computing_molecular_graphics 'DIAMOND 3.2'
_computing_publication_material 'WinGX publication routines (Farrugia, 1999)'
_computing_structure_refinement 'SHELXL-2013 (Sheldrick, 2013)'
_computing_structure_solution SHELXS
_diffrn_ambient_temperature 180(2)
_diffrn_detector_area_resol_mean 6.67
_diffrn_measured_fraction_theta_full 0.996
_diffrn_measured_fraction_theta_max 0.997
_diffrn_measurement_device_type 'STOE IPDS 2T'
_diffrn_measurement_method 'omega scans'
_diffrn_radiation_type MoK\a
_diffrn_radiation_wavelength 0.71073
_diffrn_reflns_av_R_equivalents 0.0392
_diffrn_reflns_av_unetI/netI 0.0256
_diffrn_reflns_Laue_measured_fraction_full 0.996
_diffrn_reflns_Laue_measured_fraction_max 0.997
_diffrn_reflns_limit_h_max 16
_diffrn_reflns_limit_h_min -20
_diffrn_reflns_limit_k_max 20
_diffrn_reflns_limit_k_min -18
_diffrn_reflns_limit_l_max 14
_diffrn_reflns_limit_l_min -14
_diffrn_reflns_number 12357
_diffrn_reflns_point_group_measured_fraction_full 0.996
_diffrn_reflns_point_group_measured_fraction_max 0.997
_diffrn_reflns_theta_full 26.00
_diffrn_reflns_theta_max 26.00
_diffrn_reflns_theta_min 2.092
_diffrn_source 'fine-focus sealed tube'
_exptl_absorpt_coefficient_mu 0.738
_exptl_absorpt_correction_T_max 0.9543
_exptl_absorpt_correction_T_min 0.8242
_exptl_absorpt_correction_type numerical
_exptl_absorpt_process_details 'STOE X-RED'
_exptl_crystal_colour colorless
_exptl_crystal_density_diffrn 0.758
_exptl_crystal_density_method 'not measured'
_exptl_crystal_description prism
_exptl_crystal_F_000 784
_exptl_crystal_size_max 0.240
_exptl_crystal_size_mid 0.180
_exptl_crystal_size_min 0.170
_refine_diff_density_max 0.930
_refine_diff_density_min -0.596
_refine_diff_density_rms 0.086
_refine_ls_extinction_method none
_refine_ls_goodness_of_fit_ref 1.376
_refine_ls_hydrogen_treatment riding
_refine_ls_matrix_type full
_refine_ls_number_parameters 72
_refine_ls_number_reflns 1829
_refine_ls_number_restraints 0
_refine_ls_restrained_S_all 1.376
_refine_ls_R_factor_all 0.0686
_refine_ls_R_factor_gt 0.0602
_refine_ls_shift/su_max 0.009
_refine_ls_shift/su_mean 0.000
_refine_ls_structure_factor_coef Fsqd
_refine_ls_weighting_details 'w=1/[\s^2^(Fo^2^)+(0.0900P)^2^] where P=(Fo^2^+2Fc^2^)/3'
_refine_ls_weighting_scheme calc
_refine_ls_wR_factor_gt 0.1623
_refine_ls_wR_factor_ref 0.1657
_reflns_Friedel_coverage 0.000
_reflns_number_gt 1482
_reflns_number_total 1829
_reflns_threshold_expression 'I > 2\s(I)'
_cod_data_source_file ic6b00530_si_004.cif
_cod_data_source_block compound_1Zn
_cod_original_cell_volume 3389.4(5)
_cod_database_code 4347730
_shelx_space_group_comment
;
The symmetry employed for this shelxl refinement is uniquely defined
by the following loop, which should always be used as a source of
symmetry information in preference to the above space-group names.
They are only intended as comments.
;
_shelx_estimated_absorpt_t_min 0.843
_shelx_estimated_absorpt_t_max 0.885
_shelxl_version_number 2013-3

loop_
_space_group_symop_operation_xyz
'x, y, z'
'x+1/2, -y+1/2, -z+1/2'
'-x, -y, z'
'-x+1/2, y+1/2, -z+1/2'
'y, x, -z'
'y+1/2, -x+1/2, z+1/2'
'-y+1/2, x+1/2, z+1/2'
'-y, -x, -z'
'-x, -y, -z'
'-x-1/2, y-1/2, z-1/2'
'x, y, -z'
'x-1/2, -y-1/2, z-1/2'
'-y, -x, z'
'-y-1/2, x-1/2, -z-1/2'
'y-1/2, -x-1/2, -z-1/2'
'y, x, z'

loop_
_atom_site_label
_atom_site_type_symbol
_atom_site_fract_x
_atom_site_fract_y
_atom_site_fract_z
_atom_site_U_iso_or_equiv
_atom_site_adp_type
_atom_site_occupancy
_atom_site_site_symmetry_order
_atom_site_calc_flag
_atom_site_refinement_flags_posn
_atom_site_refinement_flags_adp
_atom_site_refinement_flags_occupancy
_atom_site_disorder_assembly
_atom_site_disorder_group
C1 C 0.42165(18) 0.57835(18) 0.6499(4) 0.0376(9) Uani 1 2 d S T P A .
C2 C 0.37392(18) 0.62608(18) 0.7283(3) 0.0403(9) Uani 1 2 d S T P . .
C5 C 0.28218(17) 0.71782(17) 0.8706(4) 0.0407(10) Uani 1 2 d S T P . .
C6 C 0.3390(5) 0.3390(5) 0.7191(8) 0.070(4) Uani 0.5 2 d S T P . .
H6A H 0.2930 0.3649 0.7536 0.105 Uiso 0.25 1 calc R U P . .
H6B H 0.3851 0.3743 0.7235 0.105 Uiso 0.25 1 calc R U P . .
H6C H 0.3506 0.2895 0.7590 0.105 Uiso 0.25 1 calc R U P . .
C7 C 0.32001(16) 0.32001(16) 0.5915(3) 0.0432(9) Uani 0.5 2 d S T P . .
C8 C 0.26687(16) 0.26687(16) 0.5578(3) 0.0409(9) Uani 0.5 2 d S T P . .
Zn1 Zn 0.43701(2) 0.43701(2) 0.5000 0.0300(3) Uani 1 4 d S T P A .
N1 N 0.3530(2) 0.3530(2) 0.5000 0.0424(12) Uani 1 4 d S T P . .
N2 N 0.32001(16) 0.32001(16) 0.5915(3) 0.0432(9) Uani 0.5 2 d S T P . .
N3 N 0.26687(16) 0.26687(16) 0.5578(3) 0.0409(9) Uani 0.5 2 d S T P . .
O1 O 0.39380(15) 0.51340(14) 0.6180(2) 0.0532(6) Uani 1 1 d . . . . .
C3A C 0.3187(5) 0.5917(5) 0.7978(7) 0.055(2) Uiso 0.476(9) 1 d . . P A 1
H3A H 0.3116 0.5358 0.7970 0.066 Uiso 0.476(9) 1 calc R U P A 1
C4A C 0.2727(5) 0.6388(5) 0.8699(8) 0.061(2) Uiso 0.476(9) 1 d . . P A 1
H4A H 0.2349 0.6147 0.9181 0.073 Uiso 0.476(9) 1 calc R U P A 1
C3B C 0.2921(5) 0.6136(5) 0.7321(6) 0.057(2) Uiso 0.524(9) 1 d . . P A 2
H3B H 0.2681 0.5743 0.6861 0.068 Uiso 0.524(9) 1 calc R U P A 2
C4B C 0.2462(5) 0.6592(5) 0.8038(6) 0.057(2) Uiso 0.524(9) 1 d . . P A 2
H4B H 0.1906 0.6509 0.8078 0.068 Uiso 0.524(9) 1 calc R U P A 2

loop_
_atom_site_aniso_label
_atom_site_aniso_U_11
_atom_site_aniso_U_22
_atom_site_aniso_U_33
_atom_site_aniso_U_23
_atom_site_aniso_U_13
_atom_site_aniso_U_12
C1 0.0368(14) 0.0368(14) 0.039(2) -0.0021(11) 0.0021(11) 0.0087(17)
C2 0.0389(14) 0.0389(14) 0.043(2) -0.0010(12) 0.0010(12) 0.0064(19)
C5 0.0398(14) 0.0398(14) 0.042(2) -0.0001(12) 0.0001(12) 0.0138(18)
C6 0.086(6) 0.086(6) 0.038(5) -0.002(3) -0.002(3) -0.044(7)
C7 0.0454(15) 0.0454(15) 0.0389(19) 0.0019(11) 0.0019(11) -0.0174(19)
C8 0.0401(13) 0.0401(13) 0.0425(19) -0.0006(11) -0.0006(11) -0.0122(17)
Zn1 0.0268(3) 0.0268(3) 0.0366(4) 0.000 0.000 -0.0025(2)
N1 0.0378(17) 0.0378(17) 0.052(3) 0.000 0.000 -0.009(2)
N2 0.0454(15) 0.0454(15) 0.0389(19) 0.0019(11) 0.0019(11) -0.0174(19)
N3 0.0401(13) 0.0401(13) 0.0425(19) -0.0006(11) -0.0006(11) -0.0122(17)
O1 0.0523(14) 0.0411(13) 0.0662(15) -0.0139(11) 0.0162(12) -0.0018(11)

loop_
_atom_type_symbol
_atom_type_description
_atom_type_scat_dispersion_real
_atom_type_scat_dispersion_imag
_atom_type_scat_source
C C 0.0033 0.0016 'International Tables Vol C Tables 4.2.6.8 and 6.1.1.4'
H H 0.0000 0.0000 'International Tables Vol C Tables 4.2.6.8 and 6.1.1.4'
Zn Zn 0.2839 1.4301 'International Tables Vol C Tables 4.2.6.8 and 6.1.1.4'
N N 0.0061 0.0033 'International Tables Vol C Tables 4.2.6.8 and 6.1.1.4'
O O 0.0106 0.0060 'International Tables Vol C Tables 4.2.6.8 and 6.1.1.4'

loop_
_geom_angle_atom_site_label_1
_geom_angle_atom_site_label_2
_geom_angle_atom_site_label_3
_geom_angle
_geom_angle_site_symmetry_1
_geom_angle_site_symmetry_3
O1 C1 O1 124.4(4) . 13_665
O1 C1 C2 117.8(2) . .
O1 C1 C2 117.8(2) 13_665 .
C3A C2 C3A 102.0(7) 13_665 .
C3B C2 C3B 107.2(7) 13_665 .
C3A C2 C1 121.5(4) 13_665 .
C3A C2 C1 121.5(4) . .
C3B C2 C1 118.6(4) 13_665 .
C3B C2 C1 118.6(4) . .
C4A C5 C4A 103.7(8) 13_665 .
C4B C5 C4B 106.5(7) . 13_665
C4A C5 N3 120.2(4) 13_665 4_556
C4A C5 N3 120.2(4) . 4_556
C4B C5 N3 119.3(4) . 4_556
C4B C5 N3 119.3(4) 13_665 4_556
C4A C5 C8 120.2(4) 13_665 4_556
C4A C5 C8 120.2(4) . 4_556
C4B C5 C8 119.3(4) . 4_556
C4B C5 C8 119.3(4) 13_665 4_556
N3 C5 C8 0.00(17) 4_556 4_556
C8 C7 N1 108.2(4) . .
C8 C7 C6 124.1(5) . .
N1 C7 C6 127.6(5) . .
C7 C8 N3 107.6(2) . 11_556
C7 C8 C8 107.6(2) . 11_556
N3 C8 C8 0.0(4) 11_556 11_556
C7 C8 C5 126.3(4) . 4_546
N3 C8 C5 126.2(2) 11_556 4_546
C8 C8 C5 126.2(2) 11_556 4_546
N1 Zn1 O1 101.16(7) . 16
N1 Zn1 O1 101.16(7) . 5_556
O1 Zn1 O1 87.16(16) 16 5_556
N1 Zn1 O1 101.16(7) . 11_556
O1 Zn1 O1 157.67(15) 16 11_556
O1 Zn1 O1 88.54(16) 5_556 11_556
N1 Zn1 O1 101.17(7) . .
O1 Zn1 O1 88.54(16) 16 .
O1 Zn1 O1 157.67(15) 5_556 .
O1 Zn1 O1 87.16(15) 11_556 .
N1 Zn1 Zn1 180.00(15) . 9_666
O1 Zn1 Zn1 78.84(7) 16 9_666
O1 Zn1 Zn1 78.84(7) 5_556 9_666
O1 Zn1 Zn1 78.84(7) 11_556 9_666
O1 Zn1 Zn1 78.83(7) . 9_666
C7 N1 N2 108.3(5) . 11_556
C7 N1 C7 108.3(5) . 11_556
N2 N1 C7 0.0(4) 11_556 11_556
C7 N1 Zn1 125.8(2) . .
N2 N1 Zn1 125.8(2) 11_556 .
C7 N1 Zn1 125.8(2) 11_556 .
C1 O1 Zn1 128.9(2) . .
C2 C3A C4A 120.3(7) . .
C5 C4A C3A 120.0(8) . .
C2 C3B C4B 119.2(7) . .
C5 C4B C3B 119.9(7) . .

loop_
_geom_bond_atom_site_label_1
_geom_bond_atom_site_label_2
_geom_bond_distance
_geom_bond_site_symmetry_2
C1 O1 1.250(3) .
C1 O1 1.250(3) 13_665
C1 C2 1.473(6) .
C2 C3A 1.375(9) 13_665
C2 C3A 1.375(9) .
C2 C3B 1.396(8) 13_665
C2 C3B 1.396(8) .
C5 C4A 1.342(9) 13_665
C5 C4A 1.342(9) .
C5 C4B 1.406(8) .
C5 C4B 1.406(8) 13_665
C5 N3 1.448(6) 4_556
C5 C8 1.448(6) 4_556
C6 C7 1.588(11) .
C7 C8 1.329(6) .
C7 N1 1.346(5) .
C8 N3 1.379(8) 11_556
C8 C8 1.379(8) 11_556
C8 C5 1.448(6) 4_546
Zn1 N1 2.002(5) .
Zn1 O1 2.042(2) 16
Zn1 O1 2.042(2) 5_556
Zn1 O1 2.042(2) 11_556
Zn1 O1 2.042(2) .
Zn1 Zn1 3.0032(12) 9_666
N1 N2 1.346(5) 11_556
N1 C7 1.346(5) 11_556
C3A C4A 1.403(12) .
C3B C4B 1.386(11) .
